data_9009343
loop_
_publ_author_name
'Effenberger, H.'

_publ_section_title
;
 Ramsbeckite, (Cu,Zn)15(OH)22(SO4)4*6(H2O):
 Revision of the chemical formula based on a structure determination
;
_journal_name_full 'Neues Jahrbuch fur Mineralogie, Monatshefte'
_journal_page_first 38
_journal_page_last 48
_journal_volume 1988
_journal_year 1988
_chemical_compound_source 'Bastenberg mine, Ramsbeck, Sauerland, Germany'
_chemical_formula_sum 'Cu11 H34 O28 Os16 S4 Zn4'
_chemical_name_mineral Ramsbeckite
_space_group_IT_number 14
_symmetry_space_group_name_Hall '-P 2yab'
_symmetry_space_group_name_H-M 'P 1 21/a 1'
_cell_angle_alpha 90
_cell_angle_beta 90.22
_cell_angle_gamma 90
_cell_formula_units_Z 2
_cell_length_a 16.088
_cell_length_b 15.576
_cell_length_c 7.102
_cell_volume 1779.654
_database_code_amcsd 0014821
_exptl_crystal_density_diffrn 8.611
_cod_original_formula_sum 'Cu11 Zn4 S4 (O28 Os16) H34'
_cod_database_code 9009343

loop_
_space_group_symop_operation_xyz
x,y,z
1/2+x,1/2-y,z
1/2-x,1/2+y,-z
-x,-y,-z

loop_
_atom_site_aniso_label
_atom_site_aniso_U_11
_atom_site_aniso_U_22
_atom_site_aniso_U_33
_atom_site_aniso_U_12
_atom_site_aniso_U_13
_atom_site_aniso_U_23
Cu1 0.01600 0.01200 0.01400 0.00900 0.00100 0.00500
Zn2 0.01500 0.02300 0.01700 -0.00400 0.00100 0.01100
Cu3 0.01400 0.00800 0.01400 -0.00700 -0.00300 0.00800
Cu4 0.01400 0.01800 0.01900 -0.00500 0.00000 0.00100
Cu5 0.01400 0.00100 0.01800 0.00600 0.00100 0.00700
Cu6 0.01700 0.00800 0.01500 -0.01100 0.00100 -0.00100
Cu7 0.01600 0.02200 0.01800 0.01300 -0.00100 -0.00200
Zn8 0.01500 0.01700 0.01300 0.00100 -0.00100 0.00100
S1 0.02200 0.01700 0.00900 -0.00500 -0.00100 0.00000
S2 0.02200 0.02000 0.01100 -0.00100 -0.00100 -0.00300

loop_
_atom_site_label
_atom_site_fract_x
_atom_site_fract_y
_atom_site_fract_z
_atom_site_U_iso_or_equiv
_atom_site_type_symbol
_atom_site_attached_hydrogens
Cu1 0.00000 0.00000 0.00000 0.01400 Cu 0
Zn2 0.66360 0.00270 0.02880 0.01900 Zn 0
Cu3 0.17200 0.10550 -0.00400 0.01200 Cu 0
Cu4 0.50360 0.10360 0.00040 0.01700 Cu 0
Cu5 0.83930 0.09330 -0.00210 0.01100 Cu 0
Cu6 0.34670 0.20550 -0.00790 0.01300 Cu 0
Cu7 0.67630 0.20120 0.00590 0.01900 Cu 0
Zn8 0.00700 0.19650 0.76620 0.01500 Zn 0
S1 0.29150 0.09890 0.57400 0.01600 S 0
S2 0.01240 0.19430 0.27690 0.01700 S 0
O-H1 0.10710 0.00620 -0.12020 0.01300 O 1
O-H2 0.23250 0.01060 0.12000 0.00900 O 1
O-H3 0.44560 -0.01230 -0.15800 0.02100 O 1
O-H4 0.39300 0.10170 0.11480 0.01900 O 1
O-H5 0.61190 0.11550 -0.11350 0.01500 O 1
O-H6 0.73400 0.10880 0.15050 0.02400 O 1
O-H7 0.94690 0.08760 -0.16650 0.01400 O 1
O-H8 0.12560 0.19670 -0.16370 0.01900 O 1
O-H9 0.23570 0.19530 0.11750 0.01300 O 1
O-H10 0.45210 0.19740 -0.16970 0.01700 O 1
O-H11 0.80250 0.19930 -0.13190 0.01400 O 1
Os11 0.37420 0.12530 0.51500 0.02800 Os 0
Os12 0.22840 0.16220 0.50830 0.02500 Os 0
Os13 0.27080 0.01150 0.49830 0.02800 Os 0
Os14 0.28920 0.09570 0.78260 0.01600 Os 0
Os21 -0.07400 0.19930 0.20450 0.03100 Os 0
Os22 0.05420 0.12010 0.20600 0.02400 Os 0
Os23 0.05860 0.27380 0.21600 0.03900 Os 0
Os24 0.00870 0.18890 0.48240 0.03500 Os 0
Wat1 0.09920 -0.00350 0.49310 0.02000 O 2
Wat2 0.60250 0.11130 0.51070 0.05100 O 2
Wat3 0.30550 0.32390 0.48880 0.02600 O 2

loop_
_cod_changelog_entry_id
_cod_changelog_entry_author
_cod_changelog_entry_date
_cod_changelog_entry_text
1
;cod-tools version 3.8.0
Id: cif_guess_AMCSD_atom_types 9574 2023-05-10 09:00:05Z saulius
;
2023-05-10T18:51:37+03:00
;Derived atom types and hydrogen counts
from atom names that follow the AMCSD naming convention
(Wat == water, O-H == hydroxyl).
;

loop_
_cod_related_entry_id
_cod_related_entry_database
_cod_related_entry_code
1 AMCSD 0014821
